data_7705208
loop_
_publ_author_name
'Siewert, Jan-Erik'
'Schumann, Andr\'e'
'Fischer, Malte'
'Schmidt, Christoph'
'Taeufer, Tobias'
'Hering-Junghans, Christian'

_publ_section_title
;
 Terphenyl(bisamino)phosphines: electron-rich ligands for gold-catalysis.
;
_journal_issue 35
_journal_name_full 'Dalton transactions (Cambridge, England : 2003)'
_journal_page_first 12354
_journal_page_last 12364
_journal_paper_doi 10.1039/d0dt02435j
_journal_volume 49
_journal_year 2020
_chemical_formula_moiety 'C56 H74 Ag2 Cl2 N4 P2'
_chemical_formula_sum 'C56 H74 Ag2 Cl2 N4 P2'
_chemical_formula_weight 1151.77
_space_group_crystal_system monoclinic
_space_group_IT_number 14
_space_group_name_Hall '-P 2ybc'
_space_group_name_H-M_alt 'P 1 21/c 1'
_atom_sites_solution_hydrogens geom
_audit_creation_method SHELXL-2014/7
_audit_update_record
;
2020-07-07 deposited with the CCDC.	2020-08-18 downloaded from the CCDC.
;
_cell_angle_alpha 90
_cell_angle_beta 98.4356(16)
_cell_angle_gamma 90
_cell_formula_units_Z 2
_cell_length_a 9.7963(9)
_cell_length_b 14.5920(14)
_cell_length_c 19.4635(18)
_cell_measurement_reflns_used 9917
_cell_measurement_temperature 150(2)
_cell_measurement_theta_max 29.58
_cell_measurement_theta_min 2.52
_cell_volume 2752.2(4)
_computing_cell_refinement 'SAINT (Bruker, 2013)'
_computing_data_collection 'APEX2 (Bruker, 2014)'
_computing_data_reduction SAINT
_computing_molecular_graphics 'ORTEP-3v2.01 (Farrugia, 1997)'
_computing_publication_material 'SHELXL-2014/7 (Sheldrick, 2014)'
_computing_structure_refinement 'SHELXL-2014/7 (Sheldrick, 2014)'
_computing_structure_solution 'SHELXS-97 (Sheldrick, 1997)'
_diffrn_ambient_temperature 150(2)
_diffrn_measured_fraction_theta_full 1.000
_diffrn_measured_fraction_theta_max 0.998
_diffrn_measurement_device_type 'Bruker APEX-II CCD'
_diffrn_measurement_method '\f and \w scans'
_diffrn_radiation_type MoK\a
_diffrn_radiation_wavelength 0.71073
_diffrn_reflns_av_R_equivalents 0.0441
_diffrn_reflns_av_unetI/netI 0.0305
_diffrn_reflns_Laue_measured_fraction_full 1.000
_diffrn_reflns_Laue_measured_fraction_max 0.998
_diffrn_reflns_limit_h_max 13
_diffrn_reflns_limit_h_min -14
_diffrn_reflns_limit_k_max 20
_diffrn_reflns_limit_k_min -20
_diffrn_reflns_limit_l_max 27
_diffrn_reflns_limit_l_min -27
_diffrn_reflns_number 56649
_diffrn_reflns_point_group_measured_fraction_full 1.000
_diffrn_reflns_point_group_measured_fraction_max 0.998
_diffrn_reflns_theta_full 25.242
_diffrn_reflns_theta_max 30.560
_diffrn_reflns_theta_min 1.751
_exptl_absorpt_coefficient_mu 0.906
_exptl_absorpt_correction_T_max 0.961
_exptl_absorpt_correction_T_min 0.807
_exptl_absorpt_correction_type multi-scan
_exptl_absorpt_process_details 'SADABS 2014/5'
_exptl_crystal_colour colourless
_exptl_crystal_density_diffrn 1.390
_exptl_crystal_description plate
_exptl_crystal_F_000 1192
_exptl_crystal_size_max 0.247
_exptl_crystal_size_mid 0.126
_exptl_crystal_size_min 0.044
_refine_diff_density_max 1.039
_refine_diff_density_min -0.969
_refine_diff_density_rms 0.072
_refine_ls_extinction_method none
_refine_ls_goodness_of_fit_ref 1.022
_refine_ls_hydrogen_treatment constr
_refine_ls_matrix_type full
_refine_ls_number_parameters 308
_refine_ls_number_reflns 8407
_refine_ls_number_restraints 0
_refine_ls_restrained_S_all 1.022
_refine_ls_R_factor_all 0.0554
_refine_ls_R_factor_gt 0.0349
_refine_ls_shift/su_max 0.003
_refine_ls_shift/su_mean 0.000
_refine_ls_structure_factor_coef Fsqd
_refine_ls_weighting_details 'w=1/[\s^2^(Fo^2^)+(0.0424P)^2^+1.3912P] where P=(Fo^2^+2Fc^2^)/3'
_refine_ls_weighting_scheme calc
_refine_ls_wR_factor_gt 0.0830
_refine_ls_wR_factor_ref 0.0941
_reflns_Friedel_coverage 0.000
_reflns_number_gt 6269
_reflns_number_total 8407
_reflns_threshold_expression 'I > 2\s(I)'
_cod_data_source_file d0dt02435j2.cif
_cod_data_source_block ax1925_TerP_NMe2_2_AgCl_cmp6a
_cod_depositor_comments 'Adding full bibliography for 7705201--7705209.cif.'
_cod_original_sg_symbol_H-M 'P 21/c'
_cod_database_code 7705208
_shelx_shelxl_version_number 2014/7
_shelx_space_group_comment
;
The symmetry employed for this shelxl refinement is uniquely defined
by the following loop, which should always be used as a source of
symmetry information in preference to the above space-group names.
They are only intended as comments.
;
_shelx_estimated_absorpt_t_min 0.807
_shelx_estimated_absorpt_t_max 0.961

loop_
_space_group_symop_operation_xyz
'x, y, z'
'-x, y+1/2, -z+1/2'
'-x, -y, -z'
'x, -y-1/2, z-1/2'

loop_
_atom_site_label
_atom_site_type_symbol
_atom_site_fract_x
_atom_site_fract_y
_atom_site_fract_z
_atom_site_U_iso_or_equiv
_atom_site_adp_type
_atom_site_occupancy
_atom_site_site_symmetry_order
_atom_site_calc_flag
_atom_site_refinement_flags_posn
_atom_site_refinement_flags_adp
_atom_site_refinement_flags_occupancy
_atom_site_disorder_assembly
_atom_site_disorder_group
C1 C 0.27608(19) 0.24030(14) 0.64205(9) 0.0274(4) Uani 1 1 d . . . A 1
C2 C 0.3766(2) 0.17774(18) 0.62464(10) 0.0382(5) Uani 1 1 d . . . A 1
C3 C 0.4250(3) 0.1072(2) 0.66963(12) 0.0548(8) Uani 1 1 d . . . A 1
H3 H 0.4886 0.0641 0.6560 0.066 Uiso 1 1 calc R U . A 1
C4 C 0.3819(3) 0.0986(2) 0.73427(12) 0.0527(7) Uani 1 1 d . . . A 1
H4 H 0.4141 0.0495 0.7645 0.063 Uiso 1 1 calc R U . A 1
C5 C 0.2911(2) 0.16297(17) 0.75373(10) 0.0392(5) Uani 1 1 d . . . A 1
H5 H 0.2647 0.1592 0.7987 0.047 Uiso 1 1 calc R U . A 1
C6 C 0.2369(2) 0.23350(14) 0.70907(9) 0.0282(4) Uani 1 1 d . . . A 1
C7 C 0.4493(2) 0.19179(18) 0.56225(10) 0.0403(6) Uani 1 1 d . . . A 1
C8 C 0.5617(2) 0.2529(2) 0.56985(12) 0.0508(7) Uani 1 1 d . . . A 1
C9 C 0.6238(2) 0.2736(3) 0.51112(13) 0.0578(8) Uani 1 1 d . . . A 1
H9 H 0.6971 0.3168 0.5153 0.069 Uiso 1 1 calc R U . A 1
C10 C 0.5818(2) 0.2332(2) 0.44786(13) 0.0511(7) Uani 1 1 d . . . A 1
C11 C 0.4795(3) 0.1668(2) 0.44330(11) 0.0458(6) Uani 1 1 d . . . A 1
H11 H 0.4544 0.1354 0.4005 0.055 Uiso 1 1 calc R U . A 1
C12 C 0.4117(2) 0.14427(18) 0.50003(11) 0.0403(5) Uani 1 1 d . . . A 1
C13 C 0.6181(3) 0.2926(3) 0.63983(13) 0.0652(9) Uani 1 1 d . . . A 1
H13A H 0.6890 0.3383 0.6343 0.098 Uiso 1 1 calc R U . A 1
H13B H 0.6587 0.2435 0.6706 0.098 Uiso 1 1 calc R U . A 1
H13C H 0.5431 0.3218 0.6601 0.098 Uiso 1 1 calc R U . A 1
C14 C 0.6436(3) 0.2624(3) 0.38372(14) 0.0663(9) Uani 1 1 d . . . A 1
H14A H 0.5998 0.3193 0.3652 0.099 Uiso 1 1 calc R U . A 1
H14B H 0.6276 0.2142 0.3483 0.099 Uiso 1 1 calc R U . A 1
H14C H 0.7430 0.2722 0.3964 0.099 Uiso 1 1 calc R U . A 1
C15 C 0.3060(3) 0.06883(18) 0.49278(13) 0.0489(6) Uani 1 1 d . . . A 1
H15A H 0.3523 0.0096 0.4908 0.073 Uiso 1 1 calc R U . A 1
H15B H 0.2409 0.0780 0.4500 0.073 Uiso 1 1 calc R U . A 1
H15C H 0.2558 0.0698 0.5328 0.073 Uiso 1 1 calc R U . A 1
C16 C 0.1470(2) 0.29979(14) 0.74128(9) 0.0268(4) Uani 1 1 d . . . A 1
C17 C 0.2015(2) 0.38456(16) 0.76576(10) 0.0346(4) Uani 1 1 d . . . A 1
C18 C 0.1240(3) 0.44037(16) 0.80359(11) 0.0426(6) Uani 1 1 d . . . A 1
H18 H 0.1610 0.4979 0.8199 0.051 Uiso 1 1 calc R U . A 1
C20 C -0.0047(3) 0.41499(15) 0.81824(12) 0.0409(6) Uani 1 1 d . . . A 1
C21 C -0.0576(2) 0.33162(15) 0.79291(11) 0.0354(5) Uani 1 1 d . . . A 1
H21 H -0.1471 0.3139 0.8011 0.042 Uiso 1 1 calc R U . A 1
C22 C 0.0168(2) 0.27286(13) 0.75565(10) 0.0279(4) Uani 1 1 d . . . A 1
C23 C 0.3437(3) 0.4139(2) 0.75352(13) 0.0510(7) Uani 1 1 d . . . A 1
H23A H 0.3678 0.4720 0.7776 0.076 Uiso 1 1 calc R U . A 1
H23B H 0.3446 0.4220 0.7036 0.076 Uiso 1 1 calc R U . A 1
H23C H 0.4110 0.3669 0.7714 0.076 Uiso 1 1 calc R U . A 1
C24 C -0.0838(4) 0.47535(18) 0.86221(15) 0.0617(9) Uani 1 1 d . . . A 1
H24A H -0.1306 0.5243 0.8333 0.093 Uiso 1 1 calc R U . A 1
H24B H -0.0195 0.5024 0.9001 0.093 Uiso 1 1 calc R U . A 1
H24C H -0.1524 0.4383 0.8816 0.093 Uiso 1 1 calc R U . A 1
C25 C -0.0446(3) 0.18086(15) 0.73258(13) 0.0398(5) Uani 1 1 d . . . A 1
H25A H -0.1376 0.1760 0.7452 0.060 Uiso 1 1 calc R U . A 1
H25B H 0.0136 0.1318 0.7554 0.060 Uiso 1 1 calc R U . A 1
H25C H -0.0498 0.1751 0.6821 0.060 Uiso 1 1 calc R U . A 1
C26 C 0.0280(2) 0.19724(16) 0.52413(12) 0.0368(5) Uani 1 1 d . . . A 1
H26A H -0.0628 0.2265 0.5148 0.055 Uiso 1 1 calc R U . A 1
H26B H 0.0445 0.1758 0.5724 0.055 Uiso 1 1 calc R U . A 1
H26C H 0.0310 0.1450 0.4928 0.055 Uiso 1 1 calc R U . A 1
C27 C 0.1265(2) 0.29081(16) 0.44023(11) 0.0373(5) Uani 1 1 d . . . A 1
H27A H 0.1377 0.2368 0.4117 0.056 Uiso 1 1 calc R U . A 1
H27B H 0.1998 0.3351 0.4357 0.056 Uiso 1 1 calc R U . A 1
H27C H 0.0365 0.3190 0.4246 0.056 Uiso 1 1 calc R U . A 1
C28 C -0.0301(2) 0.38561(16) 0.60953(11) 0.0343(4) Uani 1 1 d . . . A 1
H28A H -0.0550 0.4159 0.6509 0.051 Uiso 1 1 calc R U . A 1
H28B H -0.0442 0.3194 0.6130 0.051 Uiso 1 1 calc R U . A 1
H28C H -0.0883 0.4092 0.5680 0.051 Uiso 1 1 calc R U . A 1
C29 C 0.1447(3) 0.50204(15) 0.60488(13) 0.0443(6) Uani 1 1 d . . . A 1
H29A H 0.0827 0.5322 0.5676 0.066 Uiso 1 1 calc R U . A 1
H29B H 0.2406 0.5115 0.5976 0.066 Uiso 1 1 calc R U . A 1
H29C H 0.1310 0.5283 0.6497 0.066 Uiso 1 1 calc R U . A 1
P1 P 0.22131(5) 0.32868(3) 0.57496(2) 0.02274(10) Uani 1 1 d . . . A 1
Cl1 Cl 0.41530(8) 0.47414(6) 0.41084(3) 0.0606(2) Uani 1 1 d . . . A 1
Ag1 Ag 0.40166(2) 0.41287(2) 0.53209(2) 0.04275(7) Uani 1 1 d . . . A 1
N1 N 0.13439(16) 0.26325(11) 0.51291(8) 0.0266(3) Uani 1 1 d . . . A 1
N2 N 0.11470(17) 0.40393(11) 0.60448(9) 0.0276(3) Uani 1 1 d . . . A 1

loop_
_atom_site_aniso_label
_atom_site_aniso_U_11
_atom_site_aniso_U_22
_atom_site_aniso_U_33
_atom_site_aniso_U_23
_atom_site_aniso_U_13
_atom_site_aniso_U_12
C1 0.0238(9) 0.0392(11) 0.0196(8) 0.0031(7) 0.0044(7) 0.0073(8)
C2 0.0323(10) 0.0628(15) 0.0197(9) 0.0066(9) 0.0045(8) 0.0216(10)
C3 0.0600(16) 0.0784(19) 0.0279(11) 0.0132(11) 0.0128(11) 0.0467(15)
C4 0.0610(16) 0.0706(18) 0.0276(11) 0.0161(11) 0.0099(11) 0.0393(14)
C5 0.0450(12) 0.0531(14) 0.0202(9) 0.0072(9) 0.0070(8) 0.0177(11)
C6 0.0259(9) 0.0399(11) 0.0192(8) 0.0017(7) 0.0044(7) 0.0066(8)
C7 0.0287(10) 0.0693(16) 0.0236(9) 0.0062(10) 0.0064(8) 0.0254(10)
C8 0.0210(10) 0.101(2) 0.0303(11) -0.0005(12) 0.0038(8) 0.0189(12)
C9 0.0210(10) 0.115(3) 0.0389(13) -0.0064(14) 0.0100(9) 0.0055(13)
C10 0.0273(11) 0.094(2) 0.0358(11) 0.0016(13) 0.0161(9) 0.0166(12)
C11 0.0426(13) 0.0717(17) 0.0251(10) -0.0007(10) 0.0116(9) 0.0232(12)
C12 0.0391(12) 0.0556(14) 0.0277(10) 0.0064(9) 0.0097(9) 0.0248(11)
C13 0.0248(11) 0.136(3) 0.0335(12) -0.0111(15) -0.0009(9) 0.0079(15)
C14 0.0435(14) 0.121(3) 0.0393(13) -0.0050(16) 0.0232(11) -0.0005(16)
C15 0.0656(17) 0.0464(14) 0.0378(12) 0.0033(10) 0.0177(12) 0.0171(12)
C16 0.0317(10) 0.0313(10) 0.0184(8) 0.0025(7) 0.0068(7) 0.0035(8)
C17 0.0433(12) 0.0390(11) 0.0222(9) -0.0004(8) 0.0070(8) -0.0048(9)
C18 0.0723(17) 0.0282(10) 0.0292(10) -0.0016(8) 0.0143(11) -0.0039(11)
C20 0.0666(16) 0.0297(11) 0.0310(10) 0.0071(9) 0.0230(10) 0.0163(10)
C21 0.0423(12) 0.0350(11) 0.0334(10) 0.0101(9) 0.0204(9) 0.0116(9)
C22 0.0337(10) 0.0267(9) 0.0256(9) 0.0049(7) 0.0116(7) 0.0049(8)
C23 0.0486(14) 0.0714(18) 0.0334(12) -0.0114(12) 0.0075(10) -0.0292(13)
C24 0.104(2) 0.0376(13) 0.0531(16) 0.0059(12) 0.0435(16) 0.0251(15)
C25 0.0441(12) 0.0355(12) 0.0430(12) 0.0015(10) 0.0172(10) -0.0036(10)
C26 0.0360(11) 0.0347(11) 0.0389(11) -0.0040(9) 0.0031(9) -0.0083(9)
C27 0.0456(12) 0.0399(12) 0.0237(9) 0.0029(8) -0.0040(9) -0.0004(10)
C28 0.0248(9) 0.0448(12) 0.0346(10) 0.0057(9) 0.0084(8) 0.0071(8)
C29 0.0651(16) 0.0282(11) 0.0439(13) -0.0025(9) 0.0228(12) -0.0020(11)
P1 0.0186(2) 0.0310(2) 0.0190(2) 0.00120(18) 0.00412(16) -0.00134(18)
Cl1 0.0673(4) 0.0922(5) 0.0243(2) -0.0134(3) 0.0128(3) -0.0506(4)
Ag1 0.03415(10) 0.06283(13) 0.03382(9) -0.00428(8) 0.01345(7) -0.01955(8)
N1 0.0259(8) 0.0309(8) 0.0219(7) 0.0017(6) -0.0004(6) -0.0013(6)
N2 0.0275(8) 0.0260(8) 0.0308(8) 0.0019(6) 0.0098(6) 0.0000(6)

loop_
_atom_type_symbol
_atom_type_description
_atom_type_scat_dispersion_real
_atom_type_scat_dispersion_imag
_atom_type_scat_source
C C 0.0033 0.0016 'International Tables Vol C Tables 4.2.6.8 and 6.1.1.4'
H H 0.0000 0.0000 'International Tables Vol C Tables 4.2.6.8 and 6.1.1.4'
P P 0.1023 0.0942 'International Tables Vol C Tables 4.2.6.8 and 6.1.1.4'
Cl Cl 0.1484 0.1585 'International Tables Vol C Tables 4.2.6.8 and 6.1.1.4'
Ag Ag -0.8971 1.1015 'International Tables Vol C Tables 4.2.6.8 and 6.1.1.4'
N N 0.0061 0.0033 'International Tables Vol C Tables 4.2.6.8 and 6.1.1.4'

loop_
_geom_angle_atom_site_label_1
_geom_angle_atom_site_label_2
_geom_angle_atom_site_label_3
_geom_angle
_geom_angle_site_symmetry_1
_geom_angle_site_symmetry_3
_geom_angle_publ_flag
C6 C1 C2 117.79(17) . . ?
C6 C1 P1 127.35(15) . . ?
C2 C1 P1 114.67(14) . . ?
C3 C2 C1 120.70(19) . . ?
C3 C2 C7 116.74(19) . . ?
C1 C2 C7 122.05(19) . . ?
C2 C3 C4 121.1(2) . . ?
C2 C3 H3 119.4 . . ?
C4 C3 H3 119.4 . . ?
C5 C4 C3 118.6(2) . . ?
C5 C4 H4 120.7 . . ?
C3 C4 H4 120.7 . . ?
C4 C5 C6 121.96(19) . . ?
C4 C5 H5 119.0 . . ?
C6 C5 H5 119.0 . . ?
C5 C6 C1 119.59(18) . . ?
C5 C6 C16 113.91(16) . . ?
C1 C6 C16 126.36(17) . . ?
C12 C7 C8 120.5(2) . . ?
C12 C7 C2 122.3(2) . . ?
C8 C7 C2 117.1(2) . . ?
C9 C8 C7 118.4(2) . . ?
C9 C8 C13 120.5(3) . . ?
C7 C8 C13 121.0(2) . . ?
C10 C9 C8 121.9(3) . . ?
C10 C9 H9 119.0 . . ?
C8 C9 H9 119.0 . . ?
C9 C10 C11 118.4(2) . . ?
C9 C10 C14 120.8(3) . . ?
C11 C10 C14 120.8(2) . . ?
C10 C11 C12 122.1(2) . . ?
C10 C11 H11 118.9 . . ?
C12 C11 H11 118.9 . . ?
C7 C12 C11 118.0(2) . . ?
C7 C12 C15 122.3(2) . . ?
C11 C12 C15 119.6(2) . . ?
C8 C13 H13A 109.5 . . ?
C8 C13 H13B 109.5 . . ?
H13A C13 H13B 109.5 . . ?
C8 C13 H13C 109.5 . . ?
H13A C13 H13C 109.5 . . ?
H13B C13 H13C 109.5 . . ?
C10 C14 H14A 109.5 . . ?
C10 C14 H14B 109.5 . . ?
H14A C14 H14B 109.5 . . ?
C10 C14 H14C 109.5 . . ?
H14A C14 H14C 109.5 . . ?
H14B C14 H14C 109.5 . . ?
C12 C15 H15A 109.5 . . ?
C12 C15 H15B 109.5 . . ?
H15A C15 H15B 109.5 . . ?
C12 C15 H15C 109.5 . . ?
H15A C15 H15C 109.5 . . ?
H15B C15 H15C 109.5 . . ?
C22 C16 C17 119.45(18) . . ?
C22 C16 C6 120.53(18) . . ?
C17 C16 C6 119.43(18) . . ?
C18 C17 C16 119.0(2) . . ?
C18 C17 C23 120.3(2) . . ?
C16 C17 C23 120.7(2) . . ?
C20 C18 C17 122.4(2) . . ?
C20 C18 H18 118.8 . . ?
C17 C18 H18 118.8 . . ?
C18 C20 C21 117.8(2) . . ?
C18 C20 C24 121.1(2) . . ?
C21 C20 C24 121.0(2) . . ?
C20 C21 C22 121.9(2) . . ?
C20 C21 H21 119.1 . . ?
C22 C21 H21 119.1 . . ?
C21 C22 C16 119.43(19) . . ?
C21 C22 C25 118.97(19) . . ?
C16 C22 C25 121.60(17) . . ?
C17 C23 H23A 109.5 . . ?
C17 C23 H23B 109.5 . . ?
H23A C23 H23B 109.5 . . ?
C17 C23 H23C 109.5 . . ?
H23A C23 H23C 109.5 . . ?
H23B C23 H23C 109.5 . . ?
C20 C24 H24A 109.5 . . ?
C20 C24 H24B 109.5 . . ?
H24A C24 H24B 109.5 . . ?
C20 C24 H24C 109.5 . . ?
H24A C24 H24C 109.5 . . ?
H24B C24 H24C 109.5 . . ?
C22 C25 H25A 109.5 . . ?
C22 C25 H25B 109.5 . . ?
H25A C25 H25B 109.5 . . ?
C22 C25 H25C 109.5 . . ?
H25A C25 H25C 109.5 . . ?
H25B C25 H25C 109.5 . . ?
N1 C26 H26A 109.5 . . ?
N1 C26 H26B 109.5 . . ?
H26A C26 H26B 109.5 . . ?
N1 C26 H26C 109.5 . . ?
H26A C26 H26C 109.5 . . ?
H26B C26 H26C 109.5 . . ?
N1 C27 H27A 109.5 . . ?
N1 C27 H27B 109.5 . . ?
H27A C27 H27B 109.5 . . ?
N1 C27 H27C 109.5 . . ?
H27A C27 H27C 109.5 . . ?
H27B C27 H27C 109.5 . . ?
N2 C28 H28A 109.5 . . ?
N2 C28 H28B 109.5 . . ?
H28A C28 H28B 109.5 . . ?
N2 C28 H28C 109.5 . . ?
H28A C28 H28C 109.5 . . ?
H28B C28 H28C 109.5 . . ?
N2 C29 H29A 109.5 . . ?
N2 C29 H29B 109.5 . . ?
H29A C29 H29B 109.5 . . ?
N2 C29 H29C 109.5 . . ?
H29A C29 H29C 109.5 . . ?
H29B C29 H29C 109.5 . . ?
N1 P1 N2 110.20(9) . . ?
N1 P1 C1 100.10(9) . . ?
N2 P1 C1 110.15(8) . . ?
N1 P1 Ag1 111.36(6) . . ?
N2 P1 Ag1 108.16(6) . . ?
C1 P1 Ag1 116.64(6) . . ?
Ag1 Cl1 Ag1 87.291(19) . 3_666 ?
P1 Ag1 Cl1 130.064(19) . . ?
P1 Ag1 Cl1 132.984(18) . 3_666 ?
Cl1 Ag1 Cl1 92.708(19) . 3_666 ?
C26 N1 C27 112.88(16) . . ?
C26 N1 P1 124.63(14) . . ?
C27 N1 P1 119.43(14) . . ?
C28 N2 C29 112.06(18) . . ?
C28 N2 P1 124.32(14) . . ?
C29 N2 P1 120.60(15) . . ?

loop_
_geom_bond_atom_site_label_1
_geom_bond_atom_site_label_2
_geom_bond_distance
_geom_bond_site_symmetry_2
_geom_bond_publ_flag
C1 C6 1.416(2) . ?
C1 C2 1.419(3) . ?
C1 P1 1.858(2) . ?
C2 C3 1.389(3) . ?
C2 C7 1.509(3) . ?
C3 C4 1.390(3) . ?
C3 H3 0.9500 . ?
C4 C5 1.384(3) . ?
C4 H4 0.9500 . ?
C5 C6 1.400(3) . ?
C5 H5 0.9500 . ?
C6 C16 1.505(3) . ?
C7 C12 1.397(3) . ?
C7 C8 1.408(4) . ?
C8 C9 1.404(3) . ?
C8 C13 1.508(4) . ?
C9 C10 1.373(4) . ?
C9 H9 0.9500 . ?
C10 C11 1.388(4) . ?
C10 C14 1.525(3) . ?
C11 C12 1.408(3) . ?
C11 H11 0.9500 . ?
C12 C15 1.504(4) . ?
C13 H13A 0.9800 . ?
C13 H13B 0.9800 . ?
C13 H13C 0.9800 . ?
C14 H14A 0.9800 . ?
C14 H14B 0.9800 . ?
C14 H14C 0.9800 . ?
C15 H15A 0.9800 . ?
C15 H15B 0.9800 . ?
C15 H15C 0.9800 . ?
C16 C22 1.402(3) . ?
C16 C17 1.403(3) . ?
C17 C18 1.395(3) . ?
C17 C23 1.510(3) . ?
C18 C20 1.383(4) . ?
C18 H18 0.9500 . ?
C20 C21 1.384(3) . ?
C20 C24 1.518(3) . ?
C21 C22 1.395(3) . ?
C21 H21 0.9500 . ?
C22 C25 1.512(3) . ?
C23 H23A 0.9800 . ?
C23 H23B 0.9800 . ?
C23 H23C 0.9800 . ?
C24 H24A 0.9800 . ?
C24 H24B 0.9800 . ?
C24 H24C 0.9800 . ?
C25 H25A 0.9800 . ?
C25 H25B 0.9800 . ?
C25 H25C 0.9800 . ?
C26 N1 1.459(3) . ?
C26 H26A 0.9800 . ?
C26 H26B 0.9800 . ?
C26 H26C 0.9800 . ?
C27 N1 1.462(3) . ?
C27 H27A 0.9800 . ?
C27 H27B 0.9800 . ?
C27 H27C 0.9800 . ?
C28 N2 1.461(3) . ?
C28 H28A 0.9800 . ?
C28 H28B 0.9800 . ?
C28 H28C 0.9800 . ?
C29 N2 1.461(3) . ?
C29 H29A 0.9800 . ?
C29 H29B 0.9800 . ?
C29 H29C 0.9800 . ?
P1 N1 1.6714(17) . ?
P1 N2 1.6742(17) . ?
P1 Ag1 2.3999(5) . ?
Cl1 Ag1 2.5454(6) . ?
Cl1 Ag1 2.5657(6) 3_666 ?
Ag1 Cl1 2.5658(6) 3_666 ?

loop_
_geom_torsion_atom_site_label_1
_geom_torsion_atom_site_label_2
_geom_torsion_atom_site_label_3
_geom_torsion_atom_site_label_4
_geom_torsion
_geom_torsion_site_symmetry_1
_geom_torsion_site_symmetry_2
_geom_torsion_site_symmetry_3
_geom_torsion_site_symmetry_4
_geom_torsion_publ_flag
C6 C1 C2 C3 5.7(4) . . . . ?
P1 C1 C2 C3 -178.9(2) . . . . ?
C6 C1 C2 C7 -165.8(2) . . . . ?
P1 C1 C2 C7 9.6(3) . . . . ?
C1 C2 C3 C4 -3.3(5) . . . . ?
C7 C2 C3 C4 168.7(3) . . . . ?
C2 C3 C4 C5 -1.2(5) . . . . ?
C3 C4 C5 C6 3.0(4) . . . . ?
C4 C5 C6 C1 -0.5(4) . . . . ?
C4 C5 C6 C16 -176.5(2) . . . . ?
C2 C1 C6 C5 -3.9(3) . . . . ?
P1 C1 C6 C5 -178.56(17) . . . . ?
C2 C1 C6 C16 171.6(2) . . . . ?
P1 C1 C6 C16 -3.1(3) . . . . ?
C3 C2 C7 C12 87.0(3) . . . . ?
C1 C2 C7 C12 -101.2(3) . . . . ?
C3 C2 C7 C8 -90.6(3) . . . . ?
C1 C2 C7 C8 81.2(3) . . . . ?
C12 C7 C8 C9 7.8(4) . . . . ?
C2 C7 C8 C9 -174.5(2) . . . . ?
C12 C7 C8 C13 -169.8(2) . . . . ?
C2 C7 C8 C13 7.9(4) . . . . ?
C7 C8 C9 C10 -2.7(4) . . . . ?
C13 C8 C9 C10 174.9(3) . . . . ?
C8 C9 C10 C11 -3.3(4) . . . . ?
C8 C9 C10 C14 175.3(3) . . . . ?
C9 C10 C11 C12 4.4(4) . . . . ?
C14 C10 C11 C12 -174.1(2) . . . . ?
C8 C7 C12 C11 -6.7(3) . . . . ?
C2 C7 C12 C11 175.7(2) . . . . ?
C8 C7 C12 C15 171.2(2) . . . . ?
C2 C7 C12 C15 -6.4(3) . . . . ?
C10 C11 C12 C7 0.6(3) . . . . ?
C10 C11 C12 C15 -177.4(2) . . . . ?
C5 C6 C16 C22 -70.5(3) . . . . ?
C1 C6 C16 C22 113.8(2) . . . . ?
C5 C6 C16 C17 100.7(2) . . . . ?
C1 C6 C16 C17 -75.0(3) . . . . ?
C22 C16 C17 C18 -0.4(3) . . . . ?
C6 C16 C17 C18 -171.66(19) . . . . ?
C22 C16 C17 C23 177.6(2) . . . . ?
C6 C16 C17 C23 6.4(3) . . . . ?
C16 C17 C18 C20 0.3(3) . . . . ?
C23 C17 C18 C20 -177.7(2) . . . . ?
C17 C18 C20 C21 -1.2(4) . . . . ?
C17 C18 C20 C24 177.3(2) . . . . ?
C18 C20 C21 C22 2.1(3) . . . . ?
C24 C20 C21 C22 -176.4(2) . . . . ?
C20 C21 C22 C16 -2.1(3) . . . . ?
C20 C21 C22 C25 177.0(2) . . . . ?
C17 C16 C22 C21 1.3(3) . . . . ?
C6 C16 C22 C21 172.43(17) . . . . ?
C17 C16 C22 C25 -177.91(19) . . . . ?
C6 C16 C22 C25 -6.7(3) . . . . ?
C6 C1 P1 N1 -115.82(19) . . . . ?
C2 C1 P1 N1 69.35(18) . . . . ?
C6 C1 P1 N2 0.2(2) . . . . ?
C2 C1 P1 N2 -174.61(16) . . . . ?
C6 C1 P1 Ag1 123.96(17) . . . . ?
C2 C1 P1 Ag1 -50.86(19) . . . . ?
N2 P1 N1 C26 -66.35(18) . . . . ?
C1 P1 N1 C26 49.65(18) . . . . ?
Ag1 P1 N1 C26 173.62(15) . . . . ?
N2 P1 N1 C27 92.44(17) . . . . ?
C1 P1 N1 C27 -151.56(16) . . . . ?
Ag1 P1 N1 C27 -27.60(17) . . . . ?
N1 P1 N2 C28 33.35(18) . . . . ?
C1 P1 N2 C28 -76.17(18) . . . . ?
Ag1 P1 N2 C28 155.29(14) . . . . ?
N1 P1 N2 C29 -125.44(18) . . . . ?
C1 P1 N2 C29 125.04(18) . . . . ?
Ag1 P1 N2 C29 -3.50(19) . . . . ?
